data_4331821
loop_
_publ_author_name
'Gao, Ye'
'Twamley, Brendan'
'Shreeve, Jean'ne M.'

_publ_section_title
;
 Coordination Networks with Fluorinated Backbones
;
_journal_issue 3
_journal_name_full 'Inorganic Chemistry'
_journal_page_first 1150
_journal_page_last 1155
_journal_paper_doi 10.1021/ic051608h
_journal_volume 45
_journal_year 2006
_chemical_formula_moiety 'C42 H34 Cd F12 N12 O2, 2(N O3), 2(H2 O)'
_chemical_formula_sum 'C42 H38 Cd F12 N14 O10'
_chemical_formula_weight 1239.26
_chemical_name_common 'Cd(NO3)2R2 polymer'
_chemical_name_systematic
; 
 ? 
;
_space_group_IT_number 2
_symmetry_cell_setting triclinic
_symmetry_space_group_name_Hall '-P 1'
_symmetry_space_group_name_H-M 'P -1'
_atom_sites_solution_hydrogens geom
_atom_sites_solution_primary direct
_atom_sites_solution_secondary difmap
_audit_creation_method SHELXL-97
_cell_angle_alpha 103.944(1)
_cell_angle_beta 103.595(1)
_cell_angle_gamma 112.743(1)
_cell_formula_units_Z 1
_cell_length_a 10.2250(5)
_cell_length_b 11.5836(6)
_cell_length_c 12.1961(6)
_cell_measurement_reflns_used 5809
_cell_measurement_temperature 87(2)
_cell_measurement_theta_max 25.26
_cell_measurement_theta_min 2.20
_cell_volume 1202.90(11)
_computing_cell_refinement 'Bruker SAINT+ v. 6.45a'
_computing_data_collection 'Bruker SMART v. 5.626'
_computing_data_reduction 'Bruker SAINT+ v. 6.45a'
_computing_molecular_graphics 'XP, Bruker SHELXTL v. 6.12'
_computing_publication_material 'XCIF, Bruker SHELXTL v. 6.12'
_computing_structure_refinement 'XL, Bruker SHELXTL v. 6.12'
_computing_structure_solution 'XS, Bruker SHELXTL v. 6.12'
_diffrn_ambient_temperature 87(2)
_diffrn_detector_area_resol_mean 8.3
_diffrn_measured_fraction_theta_full 0.999
_diffrn_measured_fraction_theta_max 0.999
_diffrn_measurement_device_type 'Bruker/Siemens SMART APEX'
_diffrn_measurement_method '\w scans'
_diffrn_radiation_monochromator graphite
_diffrn_radiation_source 'normal-focus sealed tube'
_diffrn_radiation_type MoK\a
_diffrn_radiation_wavelength 0.71073
_diffrn_reflns_av_R_equivalents 0.0193
_diffrn_reflns_av_sigmaI/netI 0.0213
_diffrn_reflns_limit_h_max 12
_diffrn_reflns_limit_h_min -12
_diffrn_reflns_limit_k_max 13
_diffrn_reflns_limit_k_min -13
_diffrn_reflns_limit_l_max 14
_diffrn_reflns_limit_l_min -14
_diffrn_reflns_number 13505
_diffrn_reflns_theta_full 25.25
_diffrn_reflns_theta_max 25.25
_diffrn_reflns_theta_min 1.85
_diffrn_standards_number 0
_exptl_absorpt_coefficient_mu 0.574
_exptl_absorpt_correction_T_max 0.9343
_exptl_absorpt_correction_T_min 0.8244
_exptl_absorpt_correction_type multi-scan
_exptl_absorpt_process_details 'SADABS; Bruker, 2004'
_exptl_crystal_colour colorless
_exptl_crystal_density_diffrn 1.711
_exptl_crystal_density_method 'not measured'
_exptl_crystal_description plate
_exptl_crystal_F_000 624
_exptl_crystal_size_max 0.35
_exptl_crystal_size_mid 0.25
_exptl_crystal_size_min 0.12
_refine_diff_density_max 1.606
_refine_diff_density_min -0.532
_refine_diff_density_rms 0.084
_refine_ls_extinction_method none
_refine_ls_goodness_of_fit_ref 1.014
_refine_ls_hydrogen_treatment constr
_refine_ls_matrix_type full
_refine_ls_number_parameters 358
_refine_ls_number_reflns 4363
_refine_ls_number_restraints 0
_refine_ls_restrained_S_all 1.014
_refine_ls_R_factor_all 0.0351
_refine_ls_R_factor_gt 0.0345
_refine_ls_shift/su_max 0.000
_refine_ls_shift/su_mean 0.000
_refine_ls_structure_factor_coef Fsqd
_refine_ls_weighting_details 'calc w=1/[\s^2^(Fo^2^)+(0.0720P)^2^+0.9826P] where P=(Fo^2^+2Fc^2^)/3'
_refine_ls_weighting_scheme calc
_refine_ls_wR_factor_gt 0.0988
_refine_ls_wR_factor_ref 0.0995
_reflns_number_gt 4273
_reflns_number_total 4363
_reflns_threshold_expression I>2\s(I)
_cod_data_source_file ic051608hsup1.cif
_cod_data_source_block bt743compound5
_cod_depositor_comments
;
The following automatic conversions were performed:

'_symmetry_cell_setting' value 'Triclinic' changed to 'triclinic'
according to /home/saulius/struct/CIF-dictionaries/cif_core.dic
dictionary named 'cif_core.dic' version 2.4.2 from 2011-04-26.

Automatic conversion script
Id: cif_fix_values 1891 2012-01-12 08:04:46Z andrius 
;
_cod_original_cell_volume 1202.80(10)
_cod_original_sg_symbol_H-M P-1
_cod_database_code 4331821

loop_
_symmetry_equiv_pos_as_xyz
'x, y, z'
'-x, -y, -z'

loop_
_atom_site_label
_atom_site_type_symbol
_atom_site_fract_x
_atom_site_fract_y
_atom_site_fract_z
_atom_site_U_iso_or_equiv
_atom_site_adp_type
_atom_site_occupancy
_atom_site_symmetry_multiplicity
_atom_site_calc_flag
_atom_site_refinement_flags
_atom_site_disorder_assembly
_atom_site_disorder_group
Cd1 Cd 1.5000 1.0000 0.5000 0.02207(11) Uani 1 2 d S . .
F1 F 0.65292(18) 0.67504(16) 0.23649(15) 0.0362(4) Uani 1 1 d . . .
N1 N 1.2721(2) 0.9428(2) 0.5358(2) 0.0259(4) Uani 1 1 d . . .
O1 O 1.3810(2) 0.9900(2) 0.30989(16) 0.0316(4) Uani 1 1 d . . .
H1A H 1.2981 0.9946 0.2897 0.047 Uiso 1 1 d . . .
H1B H 1.3943 0.9573 0.2451 0.047 Uiso 1 1 d . . .
C2 C 1.1277(3) 0.8705(3) 0.4636(2) 0.0277(5) Uani 1 1 d . . .
H2 H 1.0932 0.8260 0.3783 0.033 Uiso 1 1 calc R . .
F2 F 0.51569(19) 0.41026(16) 0.11123(14) 0.0392(4) Uani 1 1 d . . .
N2 N 0.1618(3) 0.1392(2) 0.2161(2) 0.0323(5) Uani 1 1 d . . .
O2 O 0.2878(3) 0.2366(2) 0.2557(2) 0.0521(6) Uani 1 1 d . . .
F3 F 0.79190(19) 0.35026(16) 0.44083(16) 0.0376(4) Uani 1 1 d . . .
N3 N 1.0345(2) 0.8677(2) 0.52683(19) 0.0257(4) Uani 1 1 d . . .
O3 O 0.1408(3) 0.0393(3) 0.2465(3) 0.0572(7) Uani 1 1 d . . .
C4 C 1.1259(3) 0.9438(3) 0.6469(2) 0.0288(5) Uani 1 1 d . . .
H4 H 1.0937 0.9610 0.7133 0.035 Uiso 1 1 calc R . .
F4 F 0.91990(17) 0.61412(16) 0.57102(14) 0.0341(3) Uani 1 1 d . . .
O4 O 0.0475(2) 0.1362(2) 0.1455(2) 0.0452(5) Uani 1 1 d . . .
C5 C 1.2716(3) 0.9894(3) 0.6510(2) 0.0279(5) Uani 1 1 d . . .
H5 H 1.3601 1.0451 0.7226 0.034 Uiso 1 1 calc R . .
F5 F 0.9830(2) 0.5145(2) 0.22052(16) 0.0502(5) Uani 1 1 d . . .
C6 C 0.8670(3) 0.8024(3) 0.4785(3) 0.0297(5) Uani 1 1 d . . .
H6A H 0.8329 0.8464 0.4261 0.036 Uiso 1 1 calc R . .
H6B H 0.8311 0.8157 0.5469 0.036 Uiso 1 1 calc R . .
F6 F 0.7892(2) 0.5547(3) 0.06450(19) 0.0667(7) Uani 1 1 d . . .
C7 C 0.7951(3) 0.6535(2) 0.4061(2) 0.0257(5) Uani 1 1 d . . .
C8 C 0.6903(3) 0.5965(3) 0.2889(2) 0.0276(5) Uani 1 1 d . . .
C9 C 0.6187(3) 0.4599(3) 0.2235(2) 0.0293(5) Uani 1 1 d . . .
C10 C 0.6506(3) 0.3720(3) 0.2712(2) 0.0294(6) Uani 1 1 d . . .
C11 C 0.7560(3) 0.4295(3) 0.3884(2) 0.0290(5) Uani 1 1 d . . .
C12 C 0.8244(3) 0.5656(3) 0.4549(2) 0.0269(5) Uani 1 1 d . . .
C13 C 0.5723(3) 0.2231(3) 0.1979(3) 0.0356(6) Uani 1 1 d . . .
H13A H 0.5885 0.1749 0.2523 0.043 Uiso 1 1 calc R . .
H13B H 0.4613 0.1909 0.1615 0.043 Uiso 1 1 calc R . .
N14 N 0.6294(2) 0.1914(2) 0.1010(2) 0.0280(5) Uani 1 1 d . . .
C15 C 0.5559(3) 0.1563(3) -0.0185(3) 0.0320(6) Uani 1 1 d . . .
H15 H 0.4580 0.1488 -0.0523 0.038 Uiso 1 1 calc R . .
N16 N 0.6372(3) 0.1335(2) -0.0826(2) 0.0310(5) Uani 1 1 d . . .
C17 C 0.7697(3) 0.1552(3) 0.0018(2) 0.0300(5) Uani 1 1 d . . .
H17 H 0.8512 0.1463 -0.0170 0.036 Uiso 1 1 calc R . .
C18 C 0.7665(3) 0.1910(3) 0.1150(2) 0.0311(6) Uani 1 1 d . . .
H18 H 0.8432 0.2115 0.1888 0.037 Uiso 1 1 calc R . .
N19 N 1.4409(2) 0.7773(2) 0.41217(19) 0.0261(4) Uani 1 1 d . . .
C20 C 1.3430(3) 0.6980(3) 0.3011(2) 0.0302(5) Uani 1 1 d . . .
H20 H 1.2994 0.7280 0.2436 0.036 Uiso 1 1 calc R . .
N21 N 1.3126(2) 0.5686(2) 0.27947(19) 0.0277(4) Uani 1 1 d . . .
C22 C 1.3971(3) 0.5654(3) 0.3833(2) 0.0271(5) Uani 1 1 d . . .
H22 H 1.4000 0.4885 0.3959 0.033 Uiso 1 1 calc R . .
C23 C 1.4755(3) 0.6941(3) 0.4642(2) 0.0259(5) Uani 1 1 d . . .
H23 H 1.5440 0.7228 0.5447 0.031 Uiso 1 1 calc R . .
C24 C 1.2071(4) 0.4499(3) 0.1678(3) 0.0401(7) Uani 1 1 d . . .
H24A H 1.1450 0.3757 0.1897 0.048 Uiso 1 1 calc R . .
H24B H 1.2667 0.4194 0.1261 0.048 Uiso 1 1 calc R . .
C25 C 1.1035(3) 0.4789(3) 0.0829(2) 0.0296(5) Uani 1 1 d . . .
C26 C 0.9924(3) 0.5062(3) 0.1108(2) 0.0319(6) Uani 1 1 d . . .
C27 C 0.8927(3) 0.5265(3) 0.0305(3) 0.0355(6) Uani 1 1 d . . .
O5A O 0.7787(3) 0.8687(3) 0.0488(3) 0.0710(8) Uani 1 1 d . A 1
HS1 H 0.7617 0.8430 -0.0282 0.106 Uiso 1 1 d . B 1
HS2 H 0.8589 0.9446 0.0753 0.106 Uiso 1 1 d . C 1

loop_
_atom_site_aniso_label
_atom_site_aniso_U_11
_atom_site_aniso_U_22
_atom_site_aniso_U_33
_atom_site_aniso_U_23
_atom_site_aniso_U_13
_atom_site_aniso_U_12
Cd1 0.01836(15) 0.02619(16) 0.02128(15) 0.00888(10) 0.00729(10) 0.01004(11)
F1 0.0374(9) 0.0351(8) 0.0351(8) 0.0135(7) 0.0079(7) 0.0189(7)
N1 0.0223(10) 0.0262(10) 0.0291(11) 0.0095(9) 0.0106(9) 0.0110(9)
O1 0.0343(10) 0.0448(11) 0.0235(9) 0.0129(8) 0.0110(8) 0.0258(9)
C2 0.0240(12) 0.0273(12) 0.0268(13) 0.0045(10) 0.0093(10) 0.0106(10)
F2 0.0353(9) 0.0382(9) 0.0279(8) 0.0034(7) 0.0050(7) 0.0109(7)
N2 0.0354(13) 0.0469(14) 0.0310(12) 0.0177(10) 0.0174(10) 0.0299(12)
O2 0.0352(12) 0.0500(13) 0.0568(14) 0.0114(11) -0.0025(10) 0.0224(11)
F3 0.0426(9) 0.0364(8) 0.0483(10) 0.0250(8) 0.0238(8) 0.0225(7)
N3 0.0198(10) 0.0251(10) 0.0293(11) 0.0078(8) 0.0096(9) 0.0088(8)
O3 0.0494(14) 0.0827(18) 0.0890(19) 0.0632(16) 0.0435(14) 0.0489(14)
C4 0.0275(13) 0.0345(13) 0.0252(12) 0.0110(10) 0.0115(10) 0.0144(11)
F4 0.0278(8) 0.0391(8) 0.0303(8) 0.0131(7) 0.0077(6) 0.0123(7)
O4 0.0312(11) 0.0534(13) 0.0521(13) 0.0256(11) 0.0066(10) 0.0225(10)
C5 0.0245(12) 0.0320(13) 0.0254(12) 0.0105(10) 0.0081(10) 0.0122(10)
F5 0.0537(11) 0.0774(13) 0.0271(9) 0.0235(9) 0.0215(8) 0.0317(10)
C6 0.0201(12) 0.0272(13) 0.0367(14) 0.0062(11) 0.0102(11) 0.0097(10)
F6 0.0558(12) 0.124(2) 0.0495(12) 0.0298(12) 0.0288(10) 0.0663(14)
C7 0.0197(11) 0.0269(12) 0.0303(13) 0.0089(10) 0.0129(10) 0.0097(10)
C8 0.0244(12) 0.0311(13) 0.0315(13) 0.0132(11) 0.0133(11) 0.0144(10)
C9 0.0250(12) 0.0310(13) 0.0269(13) 0.0064(11) 0.0110(10) 0.0101(11)
C10 0.0299(13) 0.0271(13) 0.0329(14) 0.0099(11) 0.0202(11) 0.0106(11)
C11 0.0294(13) 0.0305(13) 0.0362(14) 0.0164(11) 0.0199(11) 0.0159(11)
C12 0.0228(12) 0.0315(13) 0.0276(13) 0.0114(10) 0.0125(10) 0.0119(10)
C13 0.0424(16) 0.0251(13) 0.0365(15) 0.0065(11) 0.0250(13) 0.0100(12)
N14 0.0290(11) 0.0256(10) 0.0290(11) 0.0084(9) 0.0148(9) 0.0111(9)
C15 0.0289(13) 0.0324(13) 0.0322(14) 0.0070(11) 0.0094(11) 0.0161(11)
N16 0.0330(12) 0.0361(12) 0.0248(11) 0.0089(9) 0.0091(9) 0.0193(10)
C17 0.0275(13) 0.0360(14) 0.0304(13) 0.0123(11) 0.0116(11) 0.0180(11)
C18 0.0326(14) 0.0348(14) 0.0271(13) 0.0121(11) 0.0094(11) 0.0175(11)
N19 0.0216(10) 0.0308(11) 0.0257(10) 0.0113(9) 0.0086(8) 0.0118(9)
C20 0.0295(13) 0.0313(13) 0.0286(13) 0.0126(11) 0.0066(11) 0.0148(11)
N21 0.0261(11) 0.0283(11) 0.0247(11) 0.0086(9) 0.0044(9) 0.0125(9)
C22 0.0254(12) 0.0333(13) 0.0280(13) 0.0149(11) 0.0100(10) 0.0165(11)
C23 0.0231(12) 0.0347(13) 0.0235(12) 0.0125(10) 0.0094(10) 0.0155(10)
C24 0.0417(16) 0.0325(14) 0.0324(15) 0.0041(12) -0.0034(12) 0.0189(13)
C25 0.0268(13) 0.0284(12) 0.0263(13) 0.0067(10) 0.0040(10) 0.0112(11)
C26 0.0317(14) 0.0406(14) 0.0219(12) 0.0119(11) 0.0116(11) 0.0143(12)
C27 0.0298(14) 0.0477(16) 0.0306(14) 0.0099(12) 0.0129(11) 0.0215(13)
O5A 0.0460(14) 0.088(2) 0.0561(16) 0.0155(15) 0.0137(12) 0.0190(14)

loop_
_atom_type_symbol
_atom_type_description
_atom_type_scat_dispersion_real
_atom_type_scat_dispersion_imag
_atom_type_scat_source
C C 0.0033 0.0016 'International Tables Vol C Tables 4.2.6.8 and 6.1.1.4'
H H 0.0000 0.0000 'International Tables Vol C Tables 4.2.6.8 and 6.1.1.4'
Cd Cd -0.8075 1.2024 'International Tables Vol C Tables 4.2.6.8 and 6.1.1.4'
F F 0.0171 0.0103 'International Tables Vol C Tables 4.2.6.8 and 6.1.1.4'
N N 0.0061 0.0033 'International Tables Vol C Tables 4.2.6.8 and 6.1.1.4'
O O 0.0106 0.0060 'International Tables Vol C Tables 4.2.6.8 and 6.1.1.4'

loop_
_geom_angle_atom_site_label_1
_geom_angle_atom_site_label_2
_geom_angle_atom_site_label_3
_geom_angle
_geom_angle_site_symmetry_1
_geom_angle_site_symmetry_3
O1 Cd1 O1 180.00(10) . 2_876
O1 Cd1 N19 91.83(7) . 2_876
O1 Cd1 N19 88.17(7) 2_876 2_876
O1 Cd1 N19 88.17(7) . .
O1 Cd1 N19 91.83(7) 2_876 .
N19 Cd1 N19 180.000(2) 2_876 .
O1 Cd1 N1 89.82(7) . 2_876
O1 Cd1 N1 90.18(7) 2_876 2_876
N19 Cd1 N1 92.68(7) 2_876 2_876
N19 Cd1 N1 87.32(7) . 2_876
O1 Cd1 N1 90.18(7) . .
O1 Cd1 N1 89.82(7) 2_876 .
N19 Cd1 N1 87.32(7) 2_876 .
N19 Cd1 N1 92.68(7) . .
N1 Cd1 N1 180.0 2_876 .
C2 N1 C5 105.6(2) . .
C2 N1 Cd1 132.86(18) . .
C5 N1 Cd1 121.52(16) . .
Cd1 O1 H1A 123.2 . .
Cd1 O1 H1B 125.7 . .
H1A O1 H1B 108.4 . .
N1 C2 N3 111.3(2) . .
N1 C2 H2 124.3 . .
N3 C2 H2 124.3 . .
O2 N2 O3 121.0(2) . .
O2 N2 O4 121.4(2) . .
O3 N2 O4 117.6(3) . .
C2 N3 C4 107.3(2) . .
C2 N3 C6 127.6(2) . .
C4 N3 C6 125.0(2) . .
C5 C4 N3 105.9(2) . .
C5 C4 H4 127.1 . .
N3 C4 H4 127.1 . .
C4 C5 N1 109.9(2) . .
C4 C5 H5 125.0 . .
N1 C5 H5 125.0 . .
N3 C6 C7 112.9(2) . .
N3 C6 H6A 109.0 . .
C7 C6 H6A 109.0 . .
N3 C6 H6B 109.0 . .
C7 C6 H6B 109.0 . .
H6A C6 H6B 107.8 . .
C8 C7 C12 116.3(2) . .
C8 C7 C6 121.4(2) . .
C12 C7 C6 122.3(2) . .
F1 C8 C9 118.1(2) . .
F1 C8 C7 119.8(2) . .
C9 C8 C7 122.1(2) . .
F2 C9 C8 119.2(2) . .
F2 C9 C10 119.1(2) . .
C8 C9 C10 121.7(2) . .
C11 C10 C9 116.1(2) . .
C11 C10 C13 122.9(3) . .
C9 C10 C13 121.0(3) . .
F3 C11 C12 118.5(2) . .
F3 C11 C10 119.4(2) . .
C12 C11 C10 122.1(2) . .
F4 C12 C11 119.1(2) . .
F4 C12 C7 119.2(2) . .
C11 C12 C7 121.7(2) . .
N14 C13 C10 112.0(2) . .
N14 C13 H13A 109.2 . .
C10 C13 H13A 109.2 . .
N14 C13 H13B 109.2 . .
C10 C13 H13B 109.2 . .
H13A C13 H13B 107.9 . .
C15 N14 C18 107.4(2) . .
C15 N14 C13 126.0(2) . .
C18 N14 C13 126.5(2) . .
N16 C15 N14 111.5(2) . .
N16 C15 H15 124.2 . .
N14 C15 H15 124.2 . .
C15 N16 C17 105.0(2) . .
C18 C17 N16 110.2(2) . .
C18 C17 H17 124.9 . .
N16 C17 H17 124.9 . .
C17 C18 N14 105.8(2) . .
C17 C18 H18 127.1 . .
N14 C18 H18 127.1 . .
C20 N19 C23 105.6(2) . .
C20 N19 Cd1 123.78(17) . .
C23 N19 Cd1 129.88(17) . .
N19 C20 N21 111.3(2) . .
N19 C20 H20 124.3 . .
N21 C20 H20 124.3 . .
C20 N21 C22 107.2(2) . .
C20 N21 C24 127.9(2) . .
C22 N21 C24 124.9(2) . .
C23 C22 N21 106.1(2) . .
C23 C22 H22 126.9 . .
N21 C22 H22 126.9 . .
C22 C23 N19 109.7(2) . .
C22 C23 H23 125.1 . .
N19 C23 H23 125.1 . .
N21 C24 C25 112.2(2) . .
N21 C24 H24A 109.2 . .
C25 C24 H24A 109.2 . .
N21 C24 H24B 109.2 . .
C25 C24 H24B 109.2 . .
H24A C24 H24B 107.9 . .
C27 C25 C26 115.8(3) 2_765 .
C27 C25 C24 122.3(3) 2_765 .
C26 C25 C24 121.9(3) . .
F5 C26 C27 119.0(2) . .
F5 C26 C25 119.0(2) . .
C27 C26 C25 121.9(2) . .
F6 C27 C26 118.7(3) . .
F6 C27 C25 119.0(3) . 2_765
C26 C27 C25 122.3(3) . 2_765
HS1 O5A HS2 100.8 . .

loop_
_geom_bond_atom_site_label_1
_geom_bond_atom_site_label_2
_geom_bond_distance
_geom_bond_site_symmetry_2
Cd1 O1 2.3034(18) .
Cd1 O1 2.3034(18) 2_876
Cd1 N19 2.308(2) 2_876
Cd1 N19 2.308(2) .
Cd1 N1 2.341(2) 2_876
Cd1 N1 2.341(2) .
F1 C8 1.348(3) .
N1 C2 1.317(3) .
N1 C5 1.381(3) .
O1 H1A 0.8506 .
O1 H1B 0.8562 .
C2 N3 1.355(3) .
C2 H2 0.9500 .
F2 C9 1.337(3) .
N2 O2 1.220(3) .
N2 O3 1.255(3) .
N2 O4 1.261(3) .
F3 C11 1.348(3) .
N3 C4 1.376(3) .
N3 C6 1.471(3) .
C4 C5 1.358(4) .
C4 H4 0.9500 .
F4 C12 1.348(3) .
C5 H5 0.9500 .
F5 C26 1.347(3) .
C6 C7 1.508(3) .
C6 H6A 0.9900 .
C6 H6B 0.9900 .
F6 C27 1.344(3) .
C7 C8 1.380(4) .
C7 C12 1.388(4) .
C8 C9 1.378(4) .
C9 C10 1.390(4) .
C10 C11 1.383(4) .
C10 C13 1.505(4) .
C11 C12 1.377(4) .
C13 N14 1.467(3) .
C13 H13A 0.9900 .
C13 H13B 0.9900 .
N14 C15 1.348(4) .
N14 C18 1.374(4) .
C15 N16 1.322(4) .
C15 H15 0.9500 .
N16 C17 1.384(3) .
C17 C18 1.355(4) .
C17 H17 0.9500 .
C18 H18 0.9500 .
N19 C20 1.316(3) .
N19 C23 1.383(3) .
C20 N21 1.351(3) .
C20 H20 0.9500 .
N21 C22 1.373(3) .
N21 C24 1.473(3) .
C22 C23 1.354(4) .
C22 H22 0.9500 .
C23 H23 0.9500 .
C24 C25 1.495(4) .
C24 H24A 0.9900 .
C24 H24B 0.9900 .
C25 C27 1.380(4) 2_765
C25 C26 1.383(4) .
C26 C27 1.372(4) .
C27 C25 1.380(4) 2_765
O5A HS1 0.8659 .
O5A HS2 0.8544 .

loop_
_geom_hbond_atom_site_label_D
_geom_hbond_atom_site_label_H
_geom_hbond_atom_site_label_A
_geom_hbond_distance_DH
_geom_hbond_distance_HA
_geom_hbond_distance_DA
_geom_hbond_angle_DHA
_geom_hbond_site_symmetry_A
O1 H1A O3 0.85 1.87 2.713(3) 168.4 1_665
O1 H1B N16 0.86 1.89 2.722(3) 163.5 2_765
O5A HS1 O2 0.87 2.56 3.425(4) 179.0 2_665
O5A HS1 N2 0.87 2.62 3.412(4) 153.0 2_665
O5A HS1 O4 0.87 2.65 3.281(4) 130.7 2_665
O5A HS2 O4 0.85 2.09 2.945(4) 176.2 1_665
